data_7032573
loop_
_publ_author_name
'Ma, Bin-Bin'
'Peng, Yu-Xin'
'Tao, Tao'
'Huang, Wei'

_publ_section_title
;
 A distinguishable photovoltaic performance on dye-sensitized solar cells
 using ruthenium sensitizers with a pair of isomeric ancillary ligands.
;
_journal_issue 44
_journal_name_full 'Dalton transactions (Cambridge, England : 2003)'
_journal_page_first 16601
_journal_page_last 16604
_journal_paper_doi 10.1039/c4dt01832j
_journal_volume 43
_journal_year 2014
_chemical_formula_moiety 'C29 H23 N3 O3 S'
_chemical_formula_sum 'C29 H23 N3 O3 S'
_chemical_formula_weight 493.56
_chemical_name_systematic
; 
 ? 
;
_space_group_IT_number 2
_symmetry_cell_setting triclinic
_symmetry_space_group_name_Hall '-P 1'
_symmetry_space_group_name_H-M 'P -1'
_atom_sites_solution_hydrogens geom
_atom_sites_solution_primary direct
_atom_sites_solution_secondary difmap
_audit_creation_method SHELXL-97
_cell_angle_alpha 79.476(9)
_cell_angle_beta 81.970(8)
_cell_angle_gamma 81.163(9)
_cell_formula_units_Z 2
_cell_length_a 9.090(5)
_cell_length_b 9.383(5)
_cell_length_c 15.108(8)
_cell_measurement_reflns_used 1741
_cell_measurement_temperature 291(2)
_cell_measurement_theta_max 25.419
_cell_measurement_theta_min 2.283
_cell_volume 1243.6(12)
_computing_cell_refinement SMART
_computing_data_collection 'SMART (Bruker 2000)'
_computing_data_reduction 'SAINT (Bruker 2000)'
_computing_molecular_graphics SHELXTL
_computing_publication_material SHELXTL
_computing_structure_refinement 'SHELXTL (BRUKER 2000)'
_computing_structure_solution 'SHELXTL (BRUKER 2000)'
_diffrn_ambient_temperature 291(2)
_diffrn_measured_fraction_theta_full 0.983
_diffrn_measured_fraction_theta_max 0.983
_diffrn_measurement_device_type 'Bruker Smart Apex CCD area detector'
_diffrn_measurement_method '\f and \w scans'
_diffrn_radiation_monochromator graphite
_diffrn_radiation_source 'fine-focus sealed tube'
_diffrn_radiation_type MoK\a
_diffrn_radiation_wavelength 0.71073
_diffrn_reflns_av_R_equivalents 0.0229
_diffrn_reflns_av_sigmaI/netI 0.0600
_diffrn_reflns_limit_h_max 11
_diffrn_reflns_limit_h_min -10
_diffrn_reflns_limit_k_max 12
_diffrn_reflns_limit_k_min -11
_diffrn_reflns_limit_l_max 19
_diffrn_reflns_limit_l_min -15
_diffrn_reflns_number 8356
_diffrn_reflns_theta_full 27.55
_diffrn_reflns_theta_max 27.55
_diffrn_reflns_theta_min 1.38
_exptl_absorpt_coefficient_mu 0.167
_exptl_absorpt_correction_T_max 0.9868
_exptl_absorpt_correction_T_min 0.9803
_exptl_absorpt_correction_type multi-scan
_exptl_absorpt_process_details 'SADABS, Bruker(2000)'
_exptl_crystal_colour yellow
_exptl_crystal_density_diffrn 1.318
_exptl_crystal_density_method 'not measured'
_exptl_crystal_description block
_exptl_crystal_F_000 516
_exptl_crystal_size_max 0.12
_exptl_crystal_size_mid 0.10
_exptl_crystal_size_min 0.08
_refine_diff_density_max 0.217
_refine_diff_density_min -0.276
_refine_diff_density_rms 0.043
_refine_ls_extinction_method none
_refine_ls_goodness_of_fit_ref 0.990
_refine_ls_hydrogen_treatment constr
_refine_ls_matrix_type full
_refine_ls_number_parameters 328
_refine_ls_number_reflns 5657
_refine_ls_number_restraints 0
_refine_ls_restrained_S_all 0.990
_refine_ls_R_factor_all 0.1098
_refine_ls_R_factor_gt 0.0526
_refine_ls_shift/su_max 0.000
_refine_ls_shift/su_mean 0.000
_refine_ls_structure_factor_coef Fsqd
_refine_ls_weighting_details 'calc w=1/[\s^2^(Fo^2^)+(0.0627P)^2^] where P=(Fo^2^+2Fc^2^)/3'
_refine_ls_weighting_scheme calc
_refine_ls_wR_factor_gt 0.1118
_refine_ls_wR_factor_ref 0.1334
_reflns_number_gt 3278
_reflns_number_total 5657
_reflns_threshold_expression >2sigma(I)
_cod_data_source_file c4dt01832j2.cif
_cod_data_source_block 3
_cod_depositor_comments
;
The following automatic conversions were performed:

'_symmetry_cell_setting' value 'Triclinic' changed to 'triclinic'
according to
/usr/data/users/saulius/crontab/automatic-downloads/rss-feeds/RSC/lib/dictionaries/cif_core.dic
dictionary named 'cif_core.dic' version 2.4.2 from 2011-04-26.

Automatic conversion script
Id: cif_fix_values 2281 2013-09-26 08:29:07Z andrius 

 Adding full bibliography for 7032571--7032573.cif.
;
_cod_database_code 7032573

loop_
_symmetry_equiv_pos_as_xyz
'x, y, z'
'-x, -y, -z'

loop_
_atom_site_label
_atom_site_type_symbol
_atom_site_fract_x
_atom_site_fract_y
_atom_site_fract_z
_atom_site_U_iso_or_equiv
_atom_site_adp_type
_atom_site_occupancy
_atom_site_symmetry_multiplicity
_atom_site_calc_flag
_atom_site_refinement_flags
C1 C -0.3504(3) 0.3610(3) -0.07710(16) 0.0486(6) Uani 1 1 d .
C2 C -0.2822(3) 0.4421(2) -0.02093(15) 0.0431(5) Uani 1 1 d .
C3 C -0.2099(3) 0.3486(2) 0.05049(16) 0.0477(6) Uani 1 1 d .
C4 C -0.2879(3) 0.5892(2) -0.03433(14) 0.0443(5) Uani 1 1 d .
H4 H -0.3383 0.6393 -0.0826 0.053 Uiso 1 1 calc R
C5 C -0.2274(3) 0.6792(2) 0.01505(14) 0.0412(5) Uani 1 1 d .
C6 C -0.2355(3) 0.8295(2) -0.00472(15) 0.0491(6) Uani 1 1 d .
H6 H -0.2830 0.8855 -0.0526 0.059 Uiso 1 1 calc R
C7 C -0.1660(3) 0.8902(2) 0.05350(15) 0.0474(6) Uani 1 1 d .
H7 H -0.1616 0.9898 0.0480 0.057 Uiso 1 1 calc R
C8 C -0.1048(2) 0.7867(2) 0.11997(14) 0.0397(5) Uani 1 1 d .
C9 C -0.0277(3) 0.8064(2) 0.19566(14) 0.0414(5) Uani 1 1 d .
C10 C -0.0069(3) 0.6910(2) 0.26853(15) 0.0508(6) Uani 1 1 d .
H10 H -0.0408 0.6029 0.2673 0.061 Uiso 1 1 calc R
C11 C 0.0618(3) 0.7042(2) 0.34137(15) 0.0524(6) Uani 1 1 d .
H11 H 0.0739 0.6269 0.3891 0.063 Uiso 1 1 calc R
C12 C 0.1125(3) 0.8358(2) 0.34190(14) 0.0419(5) Uani 1 1 d .
C13 C 0.0914(2) 0.9547(2) 0.27064(14) 0.0389(5) Uani 1 1 d .
C14 C 0.0217(2) 0.9383(2) 0.19734(14) 0.0407(5) Uani 1 1 d .
H14 H 0.0084 1.0155 0.1497 0.049 Uiso 1 1 calc R
C15 C 0.1505(2) 1.0752(2) 0.29440(14) 0.0411(5) Uani 1 1 d .
C16 C 0.2043(3) 1.0253(2) 0.37885(15) 0.0432(5) Uani 1 1 d .
C17 C 0.2686(3) 1.1161(3) 0.42157(17) 0.0565(7) Uani 1 1 d .
H17 H 0.3062 1.0819 0.4768 0.068 Uiso 1 1 calc R
C18 C 0.2742(3) 1.2585(3) 0.37871(18) 0.0654(7) Uani 1 1 d .
H18 H 0.3171 1.3212 0.4056 0.078 Uiso 1 1 calc R
C19 C 0.2178(3) 1.3107(3) 0.29658(18) 0.0618(7) Uani 1 1 d .
H19 H 0.2219 1.4078 0.2700 0.074 Uiso 1 1 calc R
C20 C 0.1557(3) 1.2205(2) 0.25390(16) 0.0499(6) Uani 1 1 d .
H20 H 0.1178 1.2560 0.1989 0.060 Uiso 1 1 calc R
C21 C 0.2202(3) 0.7892(2) 0.48979(15) 0.0446(6) Uani 1 1 d .
C22 C 0.3011(3) 0.6518(3) 0.48834(17) 0.0580(7) Uani 1 1 d .
H22 H 0.3330 0.6190 0.4335 0.070 Uiso 1 1 calc R
C23 C 0.3340(3) 0.5642(3) 0.56846(19) 0.0707(8) Uani 1 1 d .
H23 H 0.3859 0.4708 0.5677 0.085 Uiso 1 1 calc R
C24 C 0.2904(3) 0.6140(3) 0.65004(19) 0.0693(8) Uani 1 1 d .
H24 H 0.3145 0.5552 0.7040 0.083 Uiso 1 1 calc R
C25 C 0.2113(3) 0.7508(3) 0.65104(16) 0.0634(7) Uani 1 1 d .
H25 H 0.1825 0.7848 0.7058 0.076 Uiso 1 1 calc R
C26 C 0.1744(3) 0.8381(3) 0.57122(15) 0.0516(6) Uani 1 1 d .
H26 H 0.1189 0.9298 0.5724 0.062 Uiso 1 1 calc R
C27 C 0.5077(3) 0.8308(3) 0.21686(18) 0.0579(7) Uani 1 1 d .
H27 H 0.4756 0.8627 0.1599 0.069 Uiso 1 1 calc R
C28 C 0.6134(3) 0.8851(3) 0.34291(18) 0.0734(8) Uani 1 1 d .
H28A H 0.5918 0.7883 0.3692 0.110 Uiso 1 1 calc R
H28B H 0.5646 0.9529 0.3817 0.110 Uiso 1 1 calc R
H28C H 0.7197 0.8870 0.3362 0.110 Uiso 1 1 calc R
C29 C 0.5688(4) 1.0742(3) 0.2082(2) 0.0784(9) Uani 1 1 d .
H29A H 0.5392 1.0848 0.1486 0.118 Uiso 1 1 calc R
H29B H 0.6701 1.0947 0.2037 0.118 Uiso 1 1 calc R
H29C H 0.5036 1.1414 0.2417 0.118 Uiso 1 1 calc R
N1 N -0.1498(3) 0.2739(2) 0.10705(15) 0.0682(7) Uani 1 1 d .
N2 N 0.1823(2) 0.87899(19) 0.40693(12) 0.0460(5) Uani 1 1 d .
N3 N 0.5591(2) 0.9258(2) 0.25472(14) 0.0554(5) Uani 1 1 d .
O1 O -0.3512(2) 0.23043(18) -0.05803(13) 0.0711(5) Uani 1 1 d .
O2 O -0.4078(2) 0.44571(18) -0.14642(11) 0.0644(5) Uani 1 1 d .
H2 H -0.4312 0.3951 -0.1798 0.097 Uiso 1 1 calc R
O3 O 0.4991(2) 0.7010(2) 0.25203(12) 0.0705(5) Uani 1 1 d .
S1 S -0.13094(7) 0.61390(6) 0.10791(4) 0.04607(19) Uani 1 1 d .

loop_
_atom_site_aniso_label
_atom_site_aniso_U_11
_atom_site_aniso_U_22
_atom_site_aniso_U_33
_atom_site_aniso_U_23
_atom_site_aniso_U_13
_atom_site_aniso_U_12
C1 0.0566(16) 0.0483(14) 0.0454(13) -0.0048(11) -0.0126(11) -0.0177(12)
C2 0.0500(14) 0.0419(12) 0.0399(12) -0.0042(10) -0.0109(10) -0.0117(10)
C3 0.0643(17) 0.0375(12) 0.0453(13) -0.0050(11) -0.0118(12) -0.0169(11)
C4 0.0514(15) 0.0452(13) 0.0382(12) -0.0009(10) -0.0131(10) -0.0120(11)
C5 0.0480(14) 0.0410(12) 0.0365(12) -0.0008(10) -0.0135(10) -0.0106(10)
C6 0.0626(16) 0.0411(13) 0.0457(13) -0.0034(11) -0.0204(11) -0.0055(11)
C7 0.0667(17) 0.0343(12) 0.0444(13) -0.0050(10) -0.0162(11) -0.0087(11)
C8 0.0487(14) 0.0344(11) 0.0386(12) -0.0072(9) -0.0080(10) -0.0095(10)
C9 0.0504(14) 0.0379(12) 0.0368(12) -0.0057(10) -0.0099(10) -0.0048(10)
C10 0.0750(18) 0.0341(12) 0.0481(14) -0.0032(10) -0.0220(12) -0.0131(11)
C11 0.0755(18) 0.0357(12) 0.0477(14) 0.0024(10) -0.0226(12) -0.0101(12)
C12 0.0544(15) 0.0374(12) 0.0357(12) -0.0045(10) -0.0130(10) -0.0064(10)
C13 0.0466(14) 0.0334(11) 0.0375(11) -0.0051(9) -0.0073(10) -0.0066(10)
C14 0.0519(14) 0.0351(11) 0.0348(12) -0.0020(9) -0.0094(10) -0.0050(10)
C15 0.0489(14) 0.0373(12) 0.0377(12) -0.0049(10) -0.0080(10) -0.0068(10)
C16 0.0537(15) 0.0380(12) 0.0404(12) -0.0072(10) -0.0111(10) -0.0075(10)
C17 0.0761(19) 0.0529(15) 0.0479(14) -0.0090(12) -0.0222(13) -0.0167(13)
C18 0.088(2) 0.0534(16) 0.0657(17) -0.0153(14) -0.0187(15) -0.0280(14)
C19 0.088(2) 0.0394(13) 0.0612(17) -0.0030(12) -0.0125(15) -0.0216(13)
C20 0.0647(17) 0.0380(12) 0.0483(14) -0.0019(11) -0.0106(12) -0.0131(11)
C21 0.0494(15) 0.0478(13) 0.0375(12) -0.0021(10) -0.0139(10) -0.0069(11)
C22 0.0684(18) 0.0528(15) 0.0505(15) -0.0069(12) -0.0128(12) 0.0026(13)
C23 0.080(2) 0.0581(17) 0.0651(19) 0.0107(14) -0.0204(15) 0.0062(15)
C24 0.0668(19) 0.084(2) 0.0508(16) 0.0191(15) -0.0213(13) -0.0134(16)
C25 0.0619(18) 0.088(2) 0.0416(14) -0.0044(14) -0.0119(12) -0.0154(15)
C26 0.0561(16) 0.0581(15) 0.0412(13) -0.0081(11) -0.0115(11) -0.0038(12)
C27 0.0636(18) 0.0619(17) 0.0556(15) -0.0143(13) -0.0196(13) -0.0139(13)
C28 0.079(2) 0.088(2) 0.0629(18) -0.0215(16) -0.0227(15) -0.0188(17)
C29 0.097(2) 0.0604(18) 0.083(2) -0.0098(16) -0.0147(18) -0.0238(16)
N1 0.1020(19) 0.0450(12) 0.0625(14) 0.0014(11) -0.0337(13) -0.0150(12)
N2 0.0628(13) 0.0392(10) 0.0384(10) -0.0031(8) -0.0184(9) -0.0070(9)
N3 0.0616(14) 0.0566(13) 0.0546(13) -0.0147(11) -0.0138(10) -0.0154(10)
O1 0.1051(16) 0.0435(10) 0.0757(13) -0.0034(9) -0.0410(11) -0.0236(10)
O2 0.0963(14) 0.0551(10) 0.0523(11) -0.0022(9) -0.0328(10) -0.0285(10)
O3 0.0945(15) 0.0594(12) 0.0672(12) -0.0090(10) -0.0310(10) -0.0224(10)
S1 0.0634(4) 0.0365(3) 0.0425(3) -0.0022(2) -0.0202(3) -0.0117(3)

loop_
_atom_type_symbol
_atom_type_description
_atom_type_scat_dispersion_real
_atom_type_scat_dispersion_imag
_atom_type_scat_source
C C 0.0033 0.0016 'International Tables Vol C Tables 4.2.6.8 and 6.1.1.4'
H H 0.0000 0.0000 'International Tables Vol C Tables 4.2.6.8 and 6.1.1.4'
N N 0.0061 0.0033 'International Tables Vol C Tables 4.2.6.8 and 6.1.1.4'
O O 0.0106 0.0060 'International Tables Vol C Tables 4.2.6.8 and 6.1.1.4'
S S 0.1246 0.1234 'International Tables Vol C Tables 4.2.6.8 and 6.1.1.4'

loop_
_geom_angle_atom_site_label_1
_geom_angle_atom_site_label_2
_geom_angle_atom_site_label_3
_geom_angle
O1 C1 O2 125.4(2)
O1 C1 C2 121.4(2)
O2 C1 C2 113.2(2)
C4 C2 C3 122.5(2)
C4 C2 C1 124.3(2)
C3 C2 C1 113.2(2)
N1 C3 C2 179.0(3)
C2 C4 C5 129.4(2)
C2 C4 H4 115.3
C5 C4 H4 115.3
C6 C5 C4 125.6(2)
C6 C5 S1 109.79(16)
C4 C5 S1 124.58(17)
C5 C6 C7 114.1(2)
C5 C6 H6 123.0
C7 C6 H6 123.0
C8 C7 C6 112.8(2)
C8 C7 H7 123.6
C6 C7 H7 123.6
C7 C8 C9 129.4(2)
C7 C8 S1 110.85(16)
C9 C8 S1 119.71(15)
C14 C9 C10 119.2(2)
C14 C9 C8 120.99(18)
C10 C9 C8 119.8(2)
C11 C10 C9 122.2(2)
C11 C10 H10 118.9
C9 C10 H10 118.9
C10 C11 C12 118.2(2)
C10 C11 H11 120.9
C12 C11 H11 120.9
C11 C12 N2 130.0(2)
C11 C12 C13 121.2(2)
N2 C12 C13 108.79(19)
C14 C13 C12 119.4(2)
C14 C13 C15 133.71(19)
C12 C13 C15 106.84(18)
C9 C14 C13 119.76(19)
C9 C14 H14 120.1
C13 C14 H14 120.1
C20 C15 C16 119.4(2)
C20 C15 C13 133.6(2)
C16 C15 C13 106.96(18)
C17 C16 N2 129.6(2)
C17 C16 C15 121.6(2)
N2 C16 C15 108.86(19)
C18 C17 C16 117.4(2)
C18 C17 H17 121.3
C16 C17 H17 121.3
C17 C18 C19 121.8(2)
C17 C18 H18 119.1
C19 C18 H18 119.1
C20 C19 C18 120.8(2)
C20 C19 H19 119.6
C18 C19 H19 119.6
C19 C20 C15 119.0(2)
C19 C20 H20 120.5
C15 C20 H20 120.5
C26 C21 C22 120.0(2)
C26 C21 N2 120.2(2)
C22 C21 N2 119.8(2)
C23 C22 C21 119.7(3)
C23 C22 H22 120.2
C21 C22 H22 120.2
C22 C23 C24 120.4(3)
C22 C23 H23 119.8
C24 C23 H23 119.8
C25 C24 C23 119.7(2)
C25 C24 H24 120.2
C23 C24 H24 120.2
C24 C25 C26 120.4(3)
C24 C25 H25 119.8
C26 C25 H25 119.8
C21 C26 C25 119.9(2)
C21 C26 H26 120.1
C25 C26 H26 120.1
O3 C27 N3 124.5(2)
O3 C27 H27 117.7
N3 C27 H27 117.7
N3 C28 H28A 109.5
N3 C28 H28B 109.5
H28A C28 H28B 109.5
N3 C28 H28C 109.5
H28A C28 H28C 109.5
H28B C28 H28C 109.5
N3 C29 H29A 109.5
N3 C29 H29B 109.5
H29A C29 H29B 109.5
N3 C29 H29C 109.5
H29A C29 H29C 109.5
H29B C29 H29C 109.5
C12 N2 C16 108.54(17)
C12 N2 C21 125.25(19)
C16 N2 C21 126.18(19)
C27 N3 C28 121.5(2)
C27 N3 C29 121.1(2)
C28 N3 C29 117.4(2)
C1 O2 H2 109.5
C8 S1 C5 92.53(10)

loop_
_geom_bond_atom_site_label_1
_geom_bond_atom_site_label_2
_geom_bond_distance
C1 O1 1.207(3)
C1 O2 1.312(3)
C1 C2 1.487(3)
C2 C4 1.352(3)
C2 C3 1.428(3)
C3 N1 1.146(3)
C4 C5 1.435(3)
C4 H4 0.9300
C5 C6 1.380(3)
C5 S1 1.726(2)
C6 C7 1.394(3)
C6 H6 0.9300
C7 C8 1.377(3)
C7 H7 0.9300
C8 C9 1.474(3)
C8 S1 1.720(2)
C9 C14 1.385(3)
C9 C10 1.407(3)
C10 C11 1.372(3)
C10 H10 0.9300
C11 C12 1.385(3)
C11 H11 0.9300
C12 N2 1.389(3)
C12 C13 1.412(3)
C13 C14 1.393(3)
C13 C15 1.444(3)
C14 H14 0.9300
C15 C20 1.394(3)
C15 C16 1.404(3)
C16 C17 1.393(3)
C16 N2 1.397(3)
C17 C18 1.380(3)
C17 H17 0.9300
C18 C19 1.386(4)
C18 H18 0.9300
C19 C20 1.378(3)
C19 H19 0.9300
C20 H20 0.9300
C21 C26 1.379(3)
C21 C22 1.385(3)
C21 N2 1.429(3)
C22 C23 1.376(3)
C22 H22 0.9300
C23 C24 1.383(4)
C23 H23 0.9300
C24 C25 1.373(4)
C24 H24 0.9300
C25 C26 1.381(3)
C25 H25 0.9300
C26 H26 0.9300
C27 O3 1.247(3)
C27 N3 1.314(3)
C27 H27 0.9300
C28 N3 1.451(3)
C28 H28A 0.9600
C28 H28B 0.9600
C28 H28C 0.9600
C29 N3 1.451(3)
C29 H29A 0.9600
C29 H29B 0.9600
C29 H29C 0.9600
O2 H2 0.8200

loop_
_geom_torsion_atom_site_label_1
_geom_torsion_atom_site_label_2
_geom_torsion_atom_site_label_3
_geom_torsion_atom_site_label_4
_geom_torsion
O1 C1 C2 C4 -174.6(2)
O2 C1 C2 C4 5.0(4)
O1 C1 C2 C3 4.9(4)
O2 C1 C2 C3 -175.6(2)
C4 C2 C3 N1 -79(14)
C1 C2 C3 N1 102(14)
C3 C2 C4 C5 0.4(4)
C1 C2 C4 C5 179.8(2)
C2 C4 C5 C6 178.4(2)
C2 C4 C5 S1 -0.7(4)
C4 C5 C6 C7 -179.3(2)
S1 C5 C6 C7 -0.1(3)
C5 C6 C7 C8 -0.7(3)
C6 C7 C8 C9 -177.5(2)
C6 C7 C8 S1 1.2(3)
C7 C8 C9 C14 -14.4(4)
S1 C8 C9 C14 166.96(17)
C7 C8 C9 C10 164.1(2)
S1 C8 C9 C10 -14.5(3)
C14 C9 C10 C11 -0.4(4)
C8 C9 C10 C11 -178.9(2)
C9 C10 C11 C12 -0.4(4)
C10 C11 C12 N2 178.7(2)
C10 C11 C12 C13 1.5(4)
C11 C12 C13 C14 -1.7(3)
N2 C12 C13 C14 -179.4(2)
C11 C12 C13 C15 177.4(2)
N2 C12 C13 C15 -0.4(3)
C10 C9 C14 C13 0.2(3)
C8 C9 C14 C13 178.7(2)
C12 C13 C14 C9 0.8(3)
C15 C13 C14 C9 -177.9(2)
C14 C13 C15 C20 2.2(5)
C12 C13 C15 C20 -176.6(2)
C14 C13 C15 C16 178.6(2)
C12 C13 C15 C16 -0.3(3)
C20 C15 C16 C17 -2.7(4)
C13 C15 C16 C17 -179.7(2)
C20 C15 C16 N2 177.8(2)
C13 C15 C16 N2 0.8(3)
N2 C16 C17 C18 -179.1(2)
C15 C16 C17 C18 1.5(4)
C16 C17 C18 C19 0.4(4)
C17 C18 C19 C20 -1.1(5)
C18 C19 C20 C15 -0.1(4)
C16 C15 C20 C19 1.9(4)
C13 C15 C20 C19 178.0(3)
C26 C21 C22 C23 0.7(4)
N2 C21 C22 C23 -178.3(2)
C21 C22 C23 C24 -1.8(4)
C22 C23 C24 C25 1.2(4)
C23 C24 C25 C26 0.4(4)
C22 C21 C26 C25 0.9(4)
N2 C21 C26 C25 180.0(2)
C24 C25 C26 C21 -1.5(4)
C11 C12 N2 C16 -176.6(2)
C13 C12 N2 C16 0.9(3)
C11 C12 N2 C21 1.5(4)
C13 C12 N2 C21 179.0(2)
C17 C16 N2 C12 179.5(3)
C15 C16 N2 C12 -1.0(3)
C17 C16 N2 C21 1.4(4)
C15 C16 N2 C21 -179.1(2)
C26 C21 N2 C12 -127.3(3)
C22 C21 N2 C12 51.8(3)
C26 C21 N2 C16 50.5(3)
C22 C21 N2 C16 -130.4(3)
O3 C27 N3 C28 0.8(4)
O3 C27 N3 C29 178.5(3)
C7 C8 S1 C5 -1.10(19)
C9 C8 S1 C5 177.75(19)
C6 C5 S1 C8 0.69(19)
C4 C5 S1 C8 179.9(2)
